data_7122668
loop_
_publ_author_name
'Toda, Tatsuro'
'Suzuki, Satoshi'
'Kuwata, Shigeki'

_publ_section_title
;
 Metallo-supramolecular assembly of protic pincer-type complexes:
 encapsulation of dinitrogen and carbon disulfide into
 multiproton-responsive diruthenium cage
;
_journal_name_full 'Chemical Communications'
_journal_paper_doi 10.1039/C8CC08384C
_journal_year 2018
_chemical_formula_moiety 'C108 H112 N10 P4 Ru2, 2(H2 O), 1.5(C7 H8)'
_chemical_formula_sum 'C118.5 H128 N10 O2 P4 Ru2'
_chemical_formula_weight 2050.42
_space_group_crystal_system trigonal
_space_group_IT_number 148
_space_group_name_Hall '-R 3'
_space_group_name_H-M_alt 'R -3 :H'
_symmetry_space_group_name_Hall '-R 3'
_symmetry_space_group_name_H-M 'R -3 :H'
_atom_sites_solution_hydrogens geom
_atom_sites_solution_primary direct
_atom_sites_solution_secondary difmap
_audit_update_record
;
2018-11-23 deposited with the CCDC.
2018-11-30 downloaded from the CCDC.
;
_cell_angle_alpha 90.0000
_cell_angle_beta 90.0000
_cell_angle_gamma 120.0000
_cell_formula_units_Z 9
_cell_length_a 47.685(5)
_cell_length_b 47.685(5)
_cell_length_c 12.1985(16)
_cell_measurement_reflns_used 12862
_cell_measurement_temperature 93
_cell_measurement_theta_max 27.48
_cell_measurement_theta_min 3.08
_cell_volume 24022(5)
_computing_cell_refinement CrystalClear
_computing_data_collection 'CrystalClear (Rigaku Inc., 2008)'
_computing_data_reduction CrystalClear
_computing_molecular_graphics 'CrystalStructure 4.2.5'
_computing_publication_material 'CrystalStructure 4.2.5 (Rigaku, 2017)'
_computing_structure_refinement 'SHELXL Version 2014/7 (Sheldrick, 2008)'
_computing_structure_solution 'SIR92 (Altomare, et al., 1994)'
_diffrn_ambient_temperature 93
_diffrn_detector_area_resol_mean 7.111
_diffrn_measured_fraction_theta_full 0.995
_diffrn_measured_fraction_theta_max 0.989
_diffrn_measurement_device_type 'Rigaku Saturn724'
_diffrn_measurement_method \w
_diffrn_radiation_type 'Mo K\a'
_diffrn_radiation_wavelength 0.71075
_diffrn_reflns_av_R_equivalents 0.0706
_diffrn_reflns_Laue_measured_fraction_full 0.995
_diffrn_reflns_Laue_measured_fraction_max 0.989
_diffrn_reflns_limit_h_max 61
_diffrn_reflns_limit_h_min -61
_diffrn_reflns_limit_k_max 61
_diffrn_reflns_limit_k_min -61
_diffrn_reflns_limit_l_max 15
_diffrn_reflns_limit_l_min -15
_diffrn_reflns_number 88358
_diffrn_reflns_point_group_measured_fraction_full 0.995
_diffrn_reflns_point_group_measured_fraction_max 0.989
_diffrn_reflns_theta_full 25.242
_diffrn_reflns_theta_max 27.374
_diffrn_reflns_theta_min 3.081
_diffrn_standards_number 0
_exptl_absorpt_coefficient_mu 0.398
_exptl_absorpt_correction_T_max 0.961
_exptl_absorpt_correction_T_min 0.738
_exptl_absorpt_correction_type multi-scan
_exptl_absorpt_process_details 'REQAB (Rigaku, 1998)'
_exptl_crystal_colour yellow
_exptl_crystal_density_diffrn 1.276
_exptl_crystal_density_method 'not measured'
_exptl_crystal_description prism
_exptl_crystal_F_000 9657.00
_exptl_crystal_recrystallization_method 'Re-crystallisation from solvent: Toluene'
_exptl_crystal_size_max 0.120
_exptl_crystal_size_mid 0.110
_exptl_crystal_size_min 0.100
_refine_diff_density_max 4.36
_refine_diff_density_min -0.94
_refine_ls_extinction_method none
_refine_ls_goodness_of_fit_ref 1.057
_refine_ls_hydrogen_treatment constr
_refine_ls_number_parameters 533
_refine_ls_number_reflns 11981
_refine_ls_number_restraints 18
_refine_ls_R_factor_all 0.0745
_refine_ls_R_factor_gt 0.0649
_refine_ls_shift/su_max 0.004
_refine_ls_structure_factor_coef Fsqd
_refine_ls_weighting_details 'w = 1/[\s^2^(Fo^2^)+(0.1209P)^2^+57.3279P] where P=(Fo^2^+2Fc^2^)/3'
_refine_ls_weighting_scheme calc
_refine_ls_wR_factor_gt 0.1800
_refine_ls_wR_factor_ref 0.1914
_reflns_Friedel_coverage 0.000
_reflns_number_gt 9852
_reflns_number_total 11981
_reflns_threshold_expression F^2^>2.0\s(F^2^)
_cod_data_source_file c8cc08384c2.cif
_cod_data_source_block compound3-2H2O-C7H8
_cod_original_cell_volume 24021(5)
_cod_database_code 7122668

loop_
_space_group_symop_operation_xyz
'x, y, z'
'-y, x-y, z'
'-x+y, -x, z'
'x+2/3, y+1/3, z+1/3'
'-y+2/3, x-y+1/3, z+1/3'
'-x+y+2/3, -x+1/3, z+1/3'
'x+1/3, y+2/3, z+2/3'
'-y+1/3, x-y+2/3, z+2/3'
'-x+y+1/3, -x+2/3, z+2/3'
'-x, -y, -z'
'y, -x+y, -z'
'x-y, x, -z'
'-x+2/3, -y+1/3, -z+1/3'
'y+2/3, -x+y+1/3, -z+1/3'
'x-y+2/3, x+1/3, -z+1/3'
'-x+1/3, -y+2/3, -z+2/3'
'y+1/3, -x+y+2/3, -z+2/3'
'x-y+1/3, x+2/3, -z+2/3'

loop_
_atom_site_label
_atom_site_type_symbol
_atom_site_fract_x
_atom_site_fract_y
_atom_site_fract_z
_atom_site_U_iso_or_equiv
_atom_site_adp_type
_atom_site_occupancy
_atom_site_site_symmetry_order
_atom_site_calc_flag
_atom_site_refinement_flags_posn
_atom_site_refinement_flags_adp
_atom_site_refinement_flags_occupancy
_atom_site_disorder_assembly
_atom_site_disorder_group
Ru1 Ru 0.51456(2) 0.45485(2) 0.44111(2) 0.01844(11) Uani 1 1 d . . . . .
P1 P 0.54153(2) 0.48462(2) 0.27847(7) 0.01949(18) Uani 1 1 d . . . . .
P2 P 0.51290(2) 0.57582(2) 0.39881(7) 0.02136(19) Uani 1 1 d . . . . .
O1 O 0.56567(8) 0.54048(7) 0.6003(3) 0.0445(8) Uani 1 1 d . . . . .
N1 N 0.57577(7) 0.49069(7) 0.6134(2) 0.0248(6) Uani 1 1 d . . . . .
H1 H 0.5716 0.5054 0.6401 0.030 Uiso 1 1 calc R U . . .
N2 N 0.55726(6) 0.46779(6) 0.5367(2) 0.0223(6) Uani 1 1 d . . . . .
N3 N 0.45286(7) 0.42648(7) 0.2734(2) 0.0260(6) Uani 1 1 d . . . . .
N4 N 0.47793(6) 0.42514(6) 0.3249(2) 0.0217(6) Uani 1 1 d . . . . .
N5 N 0.50297(6) 0.49045(6) 0.4873(2) 0.0210(5) Uani 1 1 d . . . . .
C1 C 0.60162(8) 0.48737(9) 0.6423(3) 0.0269(7) Uani 1 1 d . . . . .
C2 C 0.59951(8) 0.46130(9) 0.5844(3) 0.0271(7) Uani 1 1 d . . . . .
H2 H 0.6141 0.4532 0.5879 0.033 Uiso 1 1 calc R U . . .
C3 C 0.57140(8) 0.44929(8) 0.5193(3) 0.0234(7) Uani 1 1 d . . . . .
C4 C 0.52626(8) 0.42096(8) 0.4000(3) 0.0220(6) Uani 1 1 d . . . . .
C5 C 0.55399(8) 0.42220(8) 0.4433(3) 0.0230(7) Uani 1 1 d . . . . .
C6 C 0.56143(8) 0.39793(8) 0.4179(3) 0.0267(7) Uani 1 1 d . . . . .
H3 H 0.5801 0.3988 0.4492 0.032 Uiso 1 1 calc R U . . .
C7 C 0.54159(9) 0.37231(8) 0.3464(3) 0.0290(8) Uani 1 1 d . . . . .
C8 C 0.51426(9) 0.37178(8) 0.3014(3) 0.0275(7) Uani 1 1 d . . . . .
H4 H 0.5009 0.3549 0.2521 0.033 Uiso 1 1 calc R U . . .
C9 C 0.50628(8) 0.39561(8) 0.3279(3) 0.0237(7) Uani 1 1 d . . . . .
C10 C 0.47915(8) 0.39869(8) 0.2878(3) 0.0240(7) Uani 1 1 d . . . . .
C11 C 0.45399(9) 0.38218(8) 0.2099(3) 0.0284(8) Uani 1 1 d . . . . .
H5 H 0.4488 0.3630 0.1706 0.034 Uiso 1 1 calc R U . . .
C12 C 0.43842(8) 0.40059(8) 0.2042(3) 0.0271(7) Uani 1 1 d . . . . .
C13 C 0.62642(9) 0.50942(10) 0.7277(3) 0.0343(8) Uani 1 1 d . . . . .
C14 C 0.64036(17) 0.54559(16) 0.6946(6) 0.0766(17) Uiso 1 1 d . . . . .
H6 H 0.6228 0.5506 0.6923 0.115 Uiso 1 1 calc R U . . .
H7 H 0.6566 0.5596 0.7486 0.115 Uiso 1 1 calc R U . . .
H8 H 0.6505 0.5493 0.6221 0.115 Uiso 1 1 calc R U . . .
C15 C 0.61044(16) 0.50315(16) 0.8406(5) 0.0718(16) Uiso 1 1 d . . . . .
H9 H 0.5919 0.5067 0.8372 0.108 Uiso 1 1 calc R U . . .
H10 H 0.6030 0.4807 0.8626 0.108 Uiso 1 1 calc R U . . .
H11 H 0.6262 0.5180 0.8942 0.108 Uiso 1 1 calc R U . . .
C16 C 0.65519(14) 0.50425(14) 0.7288(5) 0.0639(14) Uiso 1 1 d . . . . .
H12 H 0.6649 0.5084 0.6556 0.096 Uiso 1 1 calc R U . . .
H13 H 0.6713 0.5191 0.7816 0.096 Uiso 1 1 calc R U . . .
H14 H 0.6481 0.4819 0.7500 0.096 Uiso 1 1 calc R U . . .
C17 C 0.40919(10) 0.39457(10) 0.1354(4) 0.0392(10) Uani 1 1 d . . . . .
C18 C 0.41553(18) 0.42380(17) 0.0725(6) 0.0812(18) Uiso 1 1 d . . . . .
H15 H 0.3963 0.4191 0.0295 0.122 Uiso 1 1 calc R U . . .
H16 H 0.4205 0.4416 0.1234 0.122 Uiso 1 1 calc R U . . .
H17 H 0.4339 0.4300 0.0232 0.122 Uiso 1 1 calc R U . . .
C19 C 0.38003(17) 0.38546(18) 0.2153(6) 0.0823(19) Uiso 1 1 d . . . . .
H18 H 0.3755 0.3662 0.2575 0.123 Uiso 1 1 calc R U . . .
H19 H 0.3855 0.4035 0.2655 0.123 Uiso 1 1 calc R U . . .
H20 H 0.3608 0.3810 0.1726 0.123 Uiso 1 1 calc R U . . .
C20 C 0.39840(15) 0.36489(15) 0.0620(5) 0.0677(15) Uiso 1 1 d . . . . .
H21 H 0.3945 0.3463 0.1071 0.102 Uiso 1 1 calc R U . . .
H22 H 0.3784 0.3601 0.0238 0.102 Uiso 1 1 calc R U . . .
H23 H 0.4154 0.3693 0.0081 0.102 Uiso 1 1 calc R U . . .
C21 C 0.54871(10) 0.34507(9) 0.3182(4) 0.0359(9) Uani 1 1 d . . . . .
C22 C 0.57921(12) 0.34907(12) 0.3786(5) 0.0576(14) Uani 1 1 d . . . . .
H24 H 0.5828 0.3312 0.3583 0.086 Uiso 1 1 calc R U . . .
H25 H 0.5981 0.3697 0.3576 0.086 Uiso 1 1 calc R U . . .
H26 H 0.5759 0.3488 0.4580 0.086 Uiso 1 1 calc R U . . .
C23 C 0.55450(13) 0.34501(12) 0.1927(4) 0.0520(12) Uani 1 1 d . . . . .
H27 H 0.5590 0.3276 0.1750 0.078 Uiso 1 1 calc R U . . .
H28 H 0.5351 0.3415 0.1531 0.078 Uiso 1 1 calc R U . . .
H29 H 0.5730 0.3659 0.1711 0.078 Uiso 1 1 calc R U . . .
C24 C 0.51972(12) 0.31220(10) 0.3531(4) 0.0478(11) Uani 1 1 d . . . . .
H30 H 0.5243 0.2948 0.3352 0.072 Uiso 1 1 calc R U . . .
H31 H 0.5163 0.3123 0.4323 0.072 Uiso 1 1 calc R U . . .
H32 H 0.5002 0.3086 0.3141 0.072 Uiso 1 1 calc R U . . .
C25 C 0.58350(7) 0.51929(7) 0.2801(2) 0.0238(7) Uani 1 1 d D . . . .
C26 C 0.60520(12) 0.51989(14) 0.3588(4) 0.0240(14) Uiso 0.5 1 d D . P A 1
H33 H 0.5979 0.5031 0.4117 0.029 Uiso 0.5 1 calc R U P A 1
C27 C 0.63735(13) 0.54495(14) 0.3604(5) 0.0283(15) Uiso 0.5 1 d D . P A 1
H34 H 0.6519 0.5452 0.4141 0.034 Uiso 0.5 1 calc R U P A 1
C28 C 0.6478(2) 0.56948(18) 0.2827(5) 0.031(3) Uiso 0.5 1 d D . P A 1
H35 H 0.6697 0.5866 0.2829 0.038 Uiso 0.5 1 calc R U P A 1
C29 C 0.62627(14) 0.56897(16) 0.2046(6) 0.0327(18) Uiso 0.5 1 d D . P A 1
H36 H 0.6336 0.5859 0.1520 0.039 Uiso 0.5 1 calc R U P A 1
C30 C 0.59420(14) 0.54401(12) 0.2026(4) 0.0263(15) Uiso 0.5 1 d D . P A 1
H37 H 0.5797 0.5438 0.1489 0.032 Uiso 0.5 1 calc R U P A 1
C55 C 0.60151(14) 0.52962(14) 0.3758(5) 0.0347(17) Uiso 0.5 1 d D . P A 2
H57 H 0.5927 0.5187 0.4431 0.042 Uiso 0.5 1 calc R U P A 2
C56 C 0.63276(16) 0.55629(16) 0.3715(7) 0.044(2) Uiso 0.5 1 d D . P A 2
H58 H 0.6452 0.5634 0.4369 0.053 Uiso 0.5 1 calc R U P A 2
C57 C 0.6462(2) 0.5727(2) 0.2740(6) 0.042(3) Uiso 0.5 1 d D . P A 2
H59 H 0.6675 0.5908 0.2729 0.051 Uiso 0.5 1 calc R U P A 2
C58 C 0.62800(14) 0.56216(15) 0.1781(6) 0.0307(17) Uiso 0.5 1 d D . P A 2
H60 H 0.6369 0.5731 0.1108 0.037 Uiso 0.5 1 calc R U P A 2
C59 C 0.59672(14) 0.53557(13) 0.1809(4) 0.0266(15) Uiso 0.5 1 d D . P A 2
H61 H 0.5843 0.5284 0.1155 0.032 Uiso 0.5 1 calc R U P A 2
C31 C 0.54495(8) 0.46029(8) 0.1666(3) 0.0241(7) Uani 1 1 d . . . . .
C32 C 0.51897(9) 0.43946(8) 0.0985(3) 0.0285(7) Uani 1 1 d . . . . .
H38 H 0.4990 0.4393 0.1029 0.034 Uiso 1 1 calc R U . . .
C33 C 0.52234(10) 0.41886(9) 0.0241(3) 0.0360(9) Uani 1 1 d . . . . .
H39 H 0.5048 0.4053 -0.0229 0.043 Uiso 1 1 calc R U . . .
C34 C 0.55074(11) 0.41812(10) 0.0188(3) 0.0413(10) Uani 1 1 d . . . . .
H40 H 0.5528 0.4040 -0.0314 0.050 Uiso 1 1 calc R U . . .
C35 C 0.57646(11) 0.43797(11) 0.0868(4) 0.0436(10) Uani 1 1 d . . . . .
H41 H 0.5960 0.4372 0.0834 0.052 Uiso 1 1 calc R U . . .
C36 C 0.57376(9) 0.45905(10) 0.1602(3) 0.0341(8) Uani 1 1 d . . . . .
H42 H 0.5915 0.4726 0.2062 0.041 Uiso 1 1 calc R U . . .
C37 C 0.52025(7) 0.50577(8) 0.2287(3) 0.0203(6) Uani 1 1 d . . . . .
C38 C 0.52550(8) 0.53218(8) 0.2955(3) 0.0222(7) Uani 1 1 d . . . . .
H43 H 0.5419 0.5397 0.3500 0.027 Uiso 1 1 calc R U . . .
C39 C 0.50723(8) 0.54771(8) 0.2842(3) 0.0222(6) Uani 1 1 d . . . . .
C40 C 0.48457(8) 0.53756(9) 0.1987(3) 0.0259(7) Uani 1 1 d . . . . .
H44 H 0.4720 0.5477 0.1887 0.031 Uiso 1 1 calc R U . . .
C41 C 0.48029(9) 0.51281(9) 0.1283(3) 0.0272(7) Uani 1 1 d . . . . .
H45 H 0.4656 0.5070 0.0686 0.033 Uiso 1 1 calc R U . . .
C42 C 0.49733(8) 0.49626(8) 0.1442(3) 0.0253(7) Uani 1 1 d . . . . .
H46 H 0.4934 0.4786 0.0979 0.030 Uiso 1 1 calc R U . . .
C43 C 0.50040(9) 0.60507(8) 0.3569(3) 0.0267(7) Uani 1 1 d . . . . .
C44 C 0.51879(10) 0.63654(9) 0.4008(3) 0.0359(9) Uani 1 1 d . . . . .
H47 H 0.5385 0.6426 0.4381 0.043 Uiso 1 1 calc R U . . .
C45 C 0.50790(12) 0.65872(10) 0.3892(4) 0.0442(11) Uani 1 1 d . . . . .
H48 H 0.5200 0.6797 0.4207 0.053 Uiso 1 1 calc R U . . .
C46 C 0.47981(13) 0.65049(11) 0.3328(4) 0.0466(11) Uani 1 1 d . . . . .
H49 H 0.4729 0.6659 0.3238 0.056 Uiso 1 1 calc R U . . .
C47 C 0.46168(12) 0.61964(11) 0.2891(3) 0.0429(10) Uani 1 1 d . . . . .
H50 H 0.4423 0.6140 0.2504 0.051 Uiso 1 1 calc R U . . .
C48 C 0.47143(10) 0.59680(10) 0.3011(3) 0.0338(8) Uani 1 1 d . . . . .
H51 H 0.4586 0.5757 0.2716 0.041 Uiso 1 1 calc R U . . .
C49 C 0.55741(8) 0.60153(8) 0.3891(3) 0.0273(7) Uani 1 1 d . . . . .
C50 C 0.57779(9) 0.60994(9) 0.4815(3) 0.0315(8) Uani 1 1 d . . . . .
H52 H 0.5687 0.6030 0.5525 0.038 Uiso 1 1 calc R U . . .
C51 C 0.61137(10) 0.62854(10) 0.4685(4) 0.0414(10) Uani 1 1 d . . . . .
H53 H 0.6251 0.6340 0.5306 0.050 Uiso 1 1 calc R U . . .
C52 C 0.62471(10) 0.63905(10) 0.3647(4) 0.0464(11) Uani 1 1 d . . . . .
H54 H 0.6475 0.6516 0.3562 0.056 Uiso 1 1 calc R U . . .
C53 C 0.60461(12) 0.63116(11) 0.2732(4) 0.0527(13) Uani 1 1 d . . . . .
H55 H 0.6138 0.6385 0.2026 0.063 Uiso 1 1 calc R U . . .
C54 C 0.57142(11) 0.61282(10) 0.2843(4) 0.0449(11) Uani 1 1 d . . . . .
H56 H 0.5579 0.6077 0.2216 0.054 Uiso 1 1 calc R U . . .

loop_
_atom_site_aniso_label
_atom_site_aniso_U_11
_atom_site_aniso_U_22
_atom_site_aniso_U_33
_atom_site_aniso_U_23
_atom_site_aniso_U_13
_atom_site_aniso_U_12
Ru1 0.01724(15) 0.01675(15) 0.01846(17) 0.00255(9) -0.00197(9) 0.00636(10)
P1 0.0174(4) 0.0189(4) 0.0188(4) 0.0024(3) -0.0021(3) 0.0066(3)
P2 0.0224(4) 0.0181(4) 0.0202(4) 0.0035(3) -0.0004(3) 0.0076(3)
O1 0.0605(19) 0.0398(15) 0.062(2) -0.0250(14) -0.0273(15) 0.0469(15)
N1 0.0240(14) 0.0260(14) 0.0229(14) -0.0020(11) -0.0053(11) 0.0114(12)
N2 0.0210(13) 0.0202(13) 0.0228(14) 0.0008(11) -0.0069(11) 0.0081(11)
N3 0.0237(14) 0.0246(14) 0.0268(15) 0.0037(12) -0.0042(12) 0.0099(12)
N4 0.0170(13) 0.0202(13) 0.0231(14) 0.0025(11) -0.0027(10) 0.0057(11)
N5 0.0173(12) 0.0182(13) 0.0214(14) 0.0040(11) -0.0021(10) 0.0043(10)
C1 0.0215(16) 0.0310(18) 0.0270(18) 0.0037(14) -0.0035(13) 0.0122(14)
C2 0.0236(16) 0.0314(18) 0.0273(18) 0.0011(14) -0.0056(14) 0.0145(15)
C3 0.0210(15) 0.0238(16) 0.0250(17) 0.0046(13) -0.0008(13) 0.0109(13)
C4 0.0230(16) 0.0184(15) 0.0229(16) 0.0036(12) -0.0014(13) 0.0091(13)
C5 0.0205(15) 0.0211(15) 0.0251(17) 0.0038(13) -0.0007(13) 0.0086(13)
C6 0.0243(16) 0.0250(17) 0.0317(19) 0.0039(14) -0.0019(14) 0.0130(14)
C7 0.0310(18) 0.0235(17) 0.0314(19) 0.0048(14) 0.0014(15) 0.0128(15)
C8 0.0296(18) 0.0195(16) 0.0316(19) -0.0005(14) -0.0030(14) 0.0109(14)
C9 0.0251(16) 0.0195(15) 0.0220(16) 0.0020(12) -0.0031(13) 0.0079(13)
C10 0.0250(16) 0.0173(15) 0.0239(17) 0.0008(12) -0.0028(13) 0.0063(13)
C11 0.0287(18) 0.0179(15) 0.0318(19) -0.0016(14) -0.0085(15) 0.0065(14)
C12 0.0206(16) 0.0200(16) 0.0312(19) 0.0017(13) -0.0087(14) 0.0029(13)
C13 0.0300(19) 0.039(2) 0.031(2) -0.0039(16) -0.0107(15) 0.0149(17)
C17 0.031(2) 0.032(2) 0.046(2) -0.0016(17) -0.0193(18) 0.0095(17)
C21 0.036(2) 0.0277(19) 0.047(2) -0.0015(16) -0.0014(18) 0.0184(17)
C22 0.054(3) 0.044(3) 0.089(4) -0.017(3) -0.022(3) 0.035(2)
C23 0.063(3) 0.045(3) 0.057(3) -0.002(2) 0.012(2) 0.034(2)
C24 0.056(3) 0.027(2) 0.064(3) -0.001(2) 0.001(2) 0.024(2)
C25 0.0174(15) 0.0226(16) 0.0288(18) 0.0015(13) 0.0008(13) 0.0080(13)
C31 0.0288(17) 0.0215(16) 0.0188(16) 0.0043(12) 0.0010(13) 0.0102(14)
C32 0.0332(19) 0.0223(16) 0.0265(18) 0.0052(13) -0.0032(14) 0.0113(15)
C33 0.048(2) 0.0274(19) 0.0266(19) 0.0003(15) -0.0082(17) 0.0147(17)
C34 0.056(3) 0.038(2) 0.028(2) -0.0042(16) 0.0038(18) 0.022(2)
C35 0.039(2) 0.046(2) 0.045(2) -0.0092(19) 0.0069(19) 0.021(2)
C36 0.0295(19) 0.038(2) 0.033(2) -0.0074(16) 0.0009(15) 0.0153(17)
C37 0.0180(14) 0.0211(15) 0.0189(15) 0.0050(12) 0.0008(12) 0.0076(12)
C38 0.0187(15) 0.0199(15) 0.0221(16) 0.0042(12) -0.0017(12) 0.0053(12)
C39 0.0233(16) 0.0173(15) 0.0214(16) 0.0066(12) 0.0030(12) 0.0068(13)
C40 0.0266(17) 0.0304(17) 0.0241(17) 0.0030(14) -0.0021(13) 0.0167(15)
C41 0.0286(17) 0.0362(19) 0.0205(16) 0.0004(14) -0.0057(13) 0.0192(16)
C42 0.0269(17) 0.0273(17) 0.0204(16) 0.0012(13) -0.0027(13) 0.0126(14)
C43 0.0363(19) 0.0238(16) 0.0221(17) 0.0088(13) 0.0079(14) 0.0165(15)
C44 0.044(2) 0.0255(18) 0.036(2) 0.0054(15) 0.0080(17) 0.0155(17)
C45 0.064(3) 0.030(2) 0.044(2) 0.0126(18) 0.016(2) 0.027(2)
C46 0.074(3) 0.043(2) 0.039(2) 0.0169(19) 0.016(2) 0.042(2)
C47 0.061(3) 0.056(3) 0.030(2) 0.0094(19) 0.0035(19) 0.043(2)
C48 0.042(2) 0.039(2) 0.0256(19) 0.0061(16) 0.0016(16) 0.0246(18)
C49 0.0229(16) 0.0172(15) 0.0335(19) 0.0004(13) 0.0029(14) 0.0038(13)
C50 0.0256(18) 0.0283(18) 0.038(2) 0.0006(15) 0.0007(15) 0.0118(15)
C51 0.0279(19) 0.035(2) 0.054(3) -0.0015(19) -0.0009(18) 0.0102(17)
C52 0.0259(19) 0.036(2) 0.063(3) 0.000(2) 0.014(2) 0.0041(17)
C53 0.046(3) 0.041(2) 0.046(3) 0.005(2) 0.021(2) 0.002(2)
C54 0.040(2) 0.037(2) 0.034(2) 0.0079(17) 0.0039(18) 0.0013(18)

loop_
_atom_type_symbol
_atom_type_description
_atom_type_scat_dispersion_real
_atom_type_scat_dispersion_imag
_atom_type_scat_source
C C 0.0033 0.0016
;
International Tables for Crystallography
(Vol. C, Tables 4.2.6.8 and 6.1.1.4)
;
H H 0.0000 0.0000
;
International Tables for Crystallography
(Vol. C, Table 6.1.1.4)
;
N N 0.0061 0.0033
;
International Tables for Crystallography
(Vol. C, Tables 4.2.6.8 and 6.1.1.4)
;
P P 0.1023 0.0942
;
International Tables for Crystallography
(Vol. C, Tables 4.2.6.8 and 6.1.1.4)
;
Ru Ru -1.2594 0.8363
;
International Tables for Crystallography
(Vol. C, Tables 4.2.6.8 and 6.1.1.4)
;
O O 0.0106 0.0060
;
International Tables for Crystallography
(Vol. C, Tables 4.2.6.8 and 6.1.1.4)
;

loop_
_geom_angle_atom_site_label_1
_geom_angle_atom_site_label_2
_geom_angle_atom_site_label_3
_geom_angle
_geom_angle_site_symmetry_1
_geom_angle_site_symmetry_3
C4 Ru1 N5 178.69(12) . .
C4 Ru1 N4 76.51(12) . .
N5 Ru1 N4 104.72(10) . .
C4 Ru1 N2 76.32(12) . .
N5 Ru1 N2 102.45(10) . .
N4 Ru1 N2 152.83(11) . .
C4 Ru1 P2 89.95(9) . 10_666
N5 Ru1 P2 89.45(8) . 10_666
N4 Ru1 P2 96.86(8) . 10_666
N2 Ru1 P2 83.31(8) . 10_666
C4 Ru1 P1 89.28(9) . .
N5 Ru1 P1 91.34(8) . .
N4 Ru1 P1 82.14(8) . .
N2 Ru1 P1 97.33(8) . .
P2 Ru1 P1 178.85(3) 10_666 .
C31 P1 C25 99.94(15) . .
C31 P1 C37 110.09(15) . .
C25 P1 C37 99.14(14) . .
C31 P1 Ru1 115.29(11) . .
C25 P1 Ru1 122.60(10) . .
C37 P1 Ru1 108.33(10) . .
C43 P2 C49 100.29(16) . .
C43 P2 C39 110.58(16) . .
C49 P2 C39 97.74(16) . .
C43 P2 Ru1 113.78(11) . 10_666
C49 P2 Ru1 123.51(12) . 10_666
C39 P2 Ru1 109.52(10) . 10_666
C1 N1 N2 110.0(3) . .
C1 N1 H1 125.0 . .
N2 N1 H1 125.0 . .
C3 N2 N1 106.9(3) . .
C3 N2 Ru1 115.6(2) . .
N1 N2 Ru1 137.5(2) . .
C12 N3 N4 107.3(3) . .
C10 N4 N3 109.2(3) . .
C10 N4 Ru1 115.6(2) . .
N3 N4 Ru1 135.2(2) . .
N5 N5 Ru1 179.3(4) 10_666 .
N1 C1 C2 107.9(3) . .
N1 C1 C13 121.9(3) . .
C2 C1 C13 130.2(3) . .
C1 C2 C3 106.2(3) . .
C1 C2 H2 126.9 . .
C3 C2 H2 126.9 . .
N2 C3 C2 109.0(3) . .
N2 C3 C5 115.0(3) . .
C2 C3 C5 136.0(3) . .
C5 C4 C9 119.4(3) . .
C5 C4 Ru1 120.4(2) . .
C9 C4 Ru1 120.1(2) . .
C4 C5 C6 120.3(3) . .
C4 C5 C3 112.5(3) . .
C6 C5 C3 127.0(3) . .
C5 C6 C7 120.9(3) . .
C5 C6 H3 119.5 . .
C7 C6 H3 119.5 . .
C8 C7 C6 118.1(3) . .
C8 C7 C21 119.6(3) . .
C6 C7 C21 122.3(3) . .
C7 C8 C9 121.4(3) . .
C7 C8 H4 119.3 . .
C9 C8 H4 119.3 . .
C8 C9 C4 119.8(3) . .
C8 C9 C10 128.1(3) . .
C4 C9 C10 112.1(3) . .
N4 C10 C11 108.6(3) . .
N4 C10 C9 115.5(3) . .
C11 C10 C9 135.7(3) . .
C12 C11 C10 104.5(3) . .
C12 C11 H5 127.7 . .
C10 C11 H5 127.7 . .
N3 C12 C11 110.4(3) . .
N3 C12 C17 120.7(3) . .
C11 C12 C17 128.9(3) . .
C16 C13 C15 111.4(4) . .
C16 C13 C1 110.3(4) . .
C15 C13 C1 109.9(4) . .
C16 C13 C14 105.3(4) . .
C15 C13 C14 110.2(4) . .
C1 C13 C14 109.8(4) . .
C13 C14 H6 109.5 . .
C13 C14 H7 109.5 . .
H6 C14 H7 109.5 . .
C13 C14 H8 109.5 . .
H6 C14 H8 109.5 . .
H7 C14 H8 109.5 . .
C13 C15 H9 109.5 . .
C13 C15 H10 109.5 . .
H9 C15 H10 109.5 . .
C13 C15 H11 109.5 . .
H9 C15 H11 109.5 . .
H10 C15 H11 109.5 . .
C13 C16 H12 109.5 . .
C13 C16 H13 109.5 . .
H12 C16 H13 109.5 . .
C13 C16 H14 109.5 . .
H12 C16 H14 109.5 . .
H13 C16 H14 109.5 . .
C18 C17 C12 111.7(4) . .
C18 C17 C20 112.5(5) . .
C12 C17 C20 110.4(4) . .
C18 C17 C19 108.5(5) . .
C12 C17 C19 108.1(4) . .
C20 C17 C19 105.4(4) . .
C17 C18 H15 109.5 . .
C17 C18 H16 109.5 . .
H15 C18 H16 109.5 . .
C17 C18 H17 109.5 . .
H15 C18 H17 109.5 . .
H16 C18 H17 109.5 . .
C17 C19 H18 109.5 . .
C17 C19 H19 109.5 . .
H18 C19 H19 109.5 . .
C17 C19 H20 109.5 . .
H18 C19 H20 109.5 . .
H19 C19 H20 109.5 . .
C17 C20 H21 109.5 . .
C17 C20 H22 109.5 . .
H21 C20 H22 109.5 . .
C17 C20 H23 109.5 . .
H21 C20 H23 109.5 . .
H22 C20 H23 109.5 . .
C7 C21 C24 109.4(3) . .
C7 C21 C22 112.3(3) . .
C24 C21 C22 107.6(4) . .
C7 C21 C23 109.6(3) . .
C24 C21 C23 109.8(4) . .
C22 C21 C23 108.1(4) . .
C21 C22 H24 109.5 . .
C21 C22 H25 109.5 . .
H24 C22 H25 109.5 . .
C21 C22 H26 109.5 . .
H24 C22 H26 109.5 . .
H25 C22 H26 109.5 . .
C21 C23 H27 109.5 . .
C21 C23 H28 109.5 . .
H27 C23 H28 109.5 . .
C21 C23 H29 109.5 . .
H27 C23 H29 109.5 . .
H28 C23 H29 109.5 . .
C21 C24 H30 109.5 . .
C21 C24 H31 109.5 . .
H30 C24 H31 109.5 . .
C21 C24 H32 109.5 . .
H30 C24 H32 109.5 . .
H31 C24 H32 109.5 . .
C30 C25 C26 119.6(4) . .
C55 C25 C59 120.1(4) . .
C55 C25 P1 121.8(3) . .
C30 C25 P1 121.6(3) . .
C26 C25 P1 118.8(3) . .
C59 C25 P1 118.0(3) . .
C27 C26 C25 120.7(5) . .
C27 C26 H33 119.6 . .
C25 C26 H33 119.6 . .
C28 C27 C26 119.3(7) . .
C28 C27 H34 120.3 . .
C26 C27 H34 120.3 . .
C27 C28 C29 120.0(8) . .
C27 C28 H35 120.0 . .
C29 C28 H35 120.0 . .
C30 C29 C28 120.8(7) . .
C30 C29 H36 119.6 . .
C28 C29 H36 119.6 . .
C29 C30 C25 119.5(6) . .
C29 C30 H37 120.2 . .
C25 C30 H37 120.2 . .
C25 C55 C56 118.8(6) . .
C25 C55 H57 120.6 . .
C56 C55 H57 120.6 . .
C57 C56 C55 121.7(8) . .
C57 C56 H58 119.1 . .
C55 C56 H58 119.1 . .
C56 C57 C58 119.1(9) . .
C56 C57 H59 120.4 . .
C58 C57 H59 120.4 . .
C57 C58 C59 119.9(8) . .
C57 C58 H60 120.1 . .
C59 C58 H60 120.1 . .
C58 C59 C25 120.3(6) . .
C58 C59 H61 119.9 . .
C25 C59 H61 119.9 . .
C36 C31 C32 118.1(3) . .
C36 C31 P1 117.5(3) . .
C32 C31 P1 123.7(3) . .
C33 C32 C31 120.4(4) . .
C33 C32 H38 119.8 . .
C31 C32 H38 119.8 . .
C34 C33 C32 120.5(4) . .
C34 C33 H39 119.8 . .
C32 C33 H39 119.8 . .
C33 C34 C35 120.0(4) . .
C33 C34 H40 120.0 . .
C35 C34 H40 120.0 . .
C34 C35 C36 120.3(4) . .
C34 C35 H41 119.8 . .
C36 C35 H41 119.8 . .
C35 C36 C31 120.5(4) . .
C35 C36 H42 119.7 . .
C31 C36 H42 119.7 . .
C42 C37 C38 118.3(3) . .
C42 C37 P1 127.9(3) . .
C38 C37 P1 113.3(2) . .
C39 C38 C37 122.2(3) . .
C39 C38 H43 118.9 . .
C37 C38 H43 118.9 . .
C40 C39 C38 117.7(3) . .
C40 C39 P2 128.1(3) . .
C38 C39 P2 113.6(2) . .
C41 C40 C39 120.9(3) . .
C41 C40 H44 119.5 . .
C39 C40 H44 119.5 . .
C40 C41 C42 120.8(3) . .
C40 C41 H45 119.6 . .
C42 C41 H45 119.6 . .
C41 C42 C37 119.9(3) . .
C41 C42 H46 120.1 . .
C37 C42 H46 120.1 . .
C48 C43 C44 118.9(3) . .
C48 C43 P2 124.4(3) . .
C44 C43 P2 115.8(3) . .
C45 C44 C43 119.8(4) . .
C45 C44 H47 120.1 . .
C43 C44 H47 120.1 . .
C46 C45 C44 120.7(4) . .
C46 C45 H48 119.6 . .
C44 C45 H48 119.6 . .
C45 C46 C47 119.7(4) . .
C45 C46 H49 120.1 . .
C47 C46 H49 120.1 . .
C46 C47 C48 121.1(4) . .
C46 C47 H50 119.5 . .
C48 C47 H50 119.5 . .
C47 C48 C43 119.8(4) . .
C47 C48 H51 120.1 . .
C43 C48 H51 120.1 . .
C50 C49 C54 119.1(3) . .
C50 C49 P2 122.5(3) . .
C54 C49 P2 118.4(3) . .
C51 C50 C49 119.8(4) . .
C51 C50 H52 120.1 . .
C49 C50 H52 120.1 . .
C52 C51 C50 120.2(4) . .
C52 C51 H53 119.9 . .
C50 C51 H53 119.9 . .
C51 C52 C53 120.1(4) . .
C51 C52 H54 119.9 . .
C53 C52 H54 119.9 . .
C54 C53 C52 120.5(4) . .
C54 C53 H55 119.7 . .
C52 C53 H55 119.7 . .
C53 C54 C49 120.2(4) . .
C53 C54 H56 119.9 . .
C49 C54 H56 119.9 . .

loop_
_geom_bond_atom_site_label_1
_geom_bond_atom_site_label_2
_geom_bond_distance
_geom_bond_site_symmetry_2
Ru1 C4 2.019(3) .
Ru1 N5 2.108(3) .
Ru1 N4 2.143(3) .
Ru1 N2 2.152(3) .
Ru1 P2 2.3981(9) 10_666
Ru1 P1 2.4042(9) .
P1 C31 1.851(4) .
P1 C25 1.852(3) .
P1 C37 1.854(3) .
P2 C43 1.842(3) .
P2 C49 1.849(4) .
P2 C39 1.861(4) .
P2 Ru1 2.3982(9) 10_666
N1 C1 1.365(4) .
N1 N2 1.372(4) .
N1 H1 0.8800 .
N2 C3 1.368(4) .
N3 C12 1.364(4) .
N3 N4 1.380(4) .
N4 C10 1.369(4) .
N5 N5 1.124(5) 10_666
C1 C2 1.389(5) .
C1 C13 1.532(5) .
C2 C3 1.410(5) .
C2 H2 0.9500 .
C3 C5 1.464(5) .
C4 C5 1.398(5) .
C4 C9 1.411(5) .
C5 C6 1.404(5) .
C6 C7 1.412(5) .
C6 H3 0.9500 .
C7 C8 1.403(5) .
C7 C21 1.537(5) .
C8 C9 1.405(5) .
C8 H4 0.9500 .
C9 C10 1.457(5) .
C10 C11 1.420(5) .
C11 C12 1.407(5) .
C11 H5 0.9500 .
C12 C17 1.526(5) .
C13 C16 1.510(7) .
C13 C15 1.529(7) .
C13 C14 1.560(7) .
C14 H6 0.9800 .
C14 H7 0.9800 .
C14 H8 0.9800 .
C15 H9 0.9800 .
C15 H10 0.9800 .
C15 H11 0.9800 .
C16 H12 0.9800 .
C16 H13 0.9800 .
C16 H14 0.9800 .
C17 C18 1.484(8) .
C17 C20 1.530(7) .
C17 C19 1.571(8) .
C18 H15 0.9800 .
C18 H16 0.9800 .
C18 H17 0.9800 .
C19 H18 0.9800 .
C19 H19 0.9800 .
C19 H20 0.9800 .
C20 H21 0.9800 .
C20 H22 0.9800 .
C20 H23 0.9800 .
C21 C24 1.544(6) .
C21 C22 1.555(6) .
C21 C23 1.556(6) .
C22 H24 0.9800 .
C22 H25 0.9800 .
C22 H26 0.9800 .
C23 H27 0.9800 .
C23 H28 0.9800 .
C23 H29 0.9800 .
C24 H30 0.9800 .
C24 H31 0.9800 .
C24 H32 0.9800 .
C25 C55 1.386(4) .
C25 C30 1.393(4) .
C25 C26 1.402(4) .
C25 C59 1.405(4) .
C26 C27 1.395(5) .
C26 H33 0.9500 .
C27 C28 1.390(5) .
C27 H34 0.9500 .
C28 C29 1.393(5) .
C28 H35 0.9500 .
C29 C30 1.391(5) .
C29 H36 0.9500 .
C30 H37 0.9500 .
C55 C56 1.395(5) .
C55 H57 0.9500 .
C56 C57 1.392(5) .
C56 H58 0.9500 .
C57 C58 1.392(5) .
C57 H59 0.9500 .
C58 C59 1.394(5) .
C58 H60 0.9500 .
C59 H61 0.9500 .
C31 C36 1.406(5) .
C31 C32 1.408(5) .
C32 C33 1.404(5) .
C32 H38 0.9500 .
C33 C34 1.374(6) .
C33 H39 0.9500 .
C34 C35 1.388(6) .
C34 H40 0.9500 .
C35 C36 1.400(6) .
C35 H41 0.9500 .
C36 H42 0.9500 .
C37 C42 1.403(5) .
C37 C38 1.414(5) .
C38 C39 1.404(5) .
C38 H43 0.9500 .
C39 C40 1.402(5) .
C40 C41 1.390(5) .
C40 H44 0.9500 .
C41 C42 1.401(5) .
C41 H45 0.9500 .
C42 H46 0.9500 .
C43 C48 1.408(5) .
C43 C44 1.411(5) .
C44 C45 1.399(6) .
C44 H47 0.9500 .
C45 C46 1.377(7) .
C45 H48 0.9500 .
C46 C47 1.387(7) .
C46 H49 0.9500 .
C47 C48 1.389(5) .
C47 H50 0.9500 .
C48 H51 0.9500 .
C49 C50 1.410(5) .
C49 C54 1.418(5) .
C50 C51 1.398(5) .
C50 H52 0.9500 .
C51 C52 1.393(6) .
C51 H53 0.9500 .
C52 C53 1.394(7) .
C52 H54 0.9500 .
C53 C54 1.380(6) .
C53 H55 0.9500 .
C54 H56 0.9500 .

loop_
_geom_hbond_atom_site_label_D
_geom_hbond_atom_site_label_H
_geom_hbond_atom_site_label_A
_geom_hbond_distance_DA
_geom_hbond_distance_DH
_geom_hbond_distance_HA
_geom_hbond_angle_DHA
_geom_hbond_publ_flag
N1 H1 O1 2.653(6) 0.880 1.895 143.2 no

loop_
_geom_torsion_atom_site_label_1
_geom_torsion_atom_site_label_2
_geom_torsion_atom_site_label_3
_geom_torsion_atom_site_label_4
_geom_torsion
_geom_torsion_site_symmetry_1
C1 N1 N2 C3 1.5(4) .
C1 N1 N2 Ru1 -177.5(3) .
C12 N3 N4 C10 0.2(4) .
C12 N3 N4 Ru1 178.0(2) .
N2 N1 C1 C2 -1.1(4) .
N2 N1 C1 C13 -179.3(3) .
N1 C1 C2 C3 0.3(4) .
C13 C1 C2 C3 178.3(4) .
N1 N2 C3 C2 -1.3(4) .
Ru1 N2 C3 C2 178.0(2) .
N1 N2 C3 C5 176.9(3) .
Ru1 N2 C3 C5 -3.8(4) .
C1 C2 C3 N2 0.6(4) .
C1 C2 C3 C5 -177.1(4) .
C9 C4 C5 C6 -1.9(5) .
Ru1 C4 C5 C6 177.6(3) .
C9 C4 C5 C3 -178.1(3) .
Ru1 C4 C5 C3 1.3(4) .
N2 C3 C5 C4 1.7(4) .
C2 C3 C5 C4 179.3(4) .
N2 C3 C5 C6 -174.2(3) .
C2 C3 C5 C6 3.3(7) .
C4 C5 C6 C7 1.5(5) .
C3 C5 C6 C7 177.2(3) .
C5 C6 C7 C8 0.0(5) .
C5 C6 C7 C21 -179.0(3) .
C6 C7 C8 C9 -1.2(5) .
C21 C7 C8 C9 177.9(3) .
C7 C8 C9 C4 0.8(5) .
C7 C8 C9 C10 179.3(3) .
C5 C4 C9 C8 0.7(5) .
Ru1 C4 C9 C8 -178.7(3) .
C5 C4 C9 C10 -178.0(3) .
Ru1 C4 C9 C10 2.5(4) .
N3 N4 C10 C11 -0.3(4) .
Ru1 N4 C10 C11 -178.5(2) .
N3 N4 C10 C9 174.9(3) .
Ru1 N4 C10 C9 -3.4(4) .
C8 C9 C10 N4 -177.9(3) .
C4 C9 C10 N4 0.7(4) .
C8 C9 C10 C11 -4.5(7) .
C4 C9 C10 C11 174.1(4) .
N4 C10 C11 C12 0.2(4) .
C9 C10 C11 C12 -173.5(4) .
N4 N3 C12 C11 -0.1(4) .
N4 N3 C12 C17 179.0(3) .
C10 C11 C12 N3 -0.1(4) .
C10 C11 C12 C17 -179.1(4) .
N1 C1 C13 C16 -170.1(4) .
C2 C1 C13 C16 12.2(6) .
N1 C1 C13 C15 66.7(5) .
C2 C1 C13 C15 -111.0(5) .
N1 C1 C13 C14 -54.6(5) .
C2 C1 C13 C14 127.7(5) .
N3 C12 C17 C18 51.9(6) .
C11 C12 C17 C18 -129.2(5) .
N3 C12 C17 C20 177.9(4) .
C11 C12 C17 C20 -3.2(6) .
N3 C12 C17 C19 -67.3(5) .
C11 C12 C17 C19 111.6(5) .
C8 C7 C21 C24 -58.6(5) .
C6 C7 C21 C24 120.4(4) .
C8 C7 C21 C22 -178.0(4) .
C6 C7 C21 C22 1.0(5) .
C8 C7 C21 C23 61.9(5) .
C6 C7 C21 C23 -119.1(4) .
C31 P1 C25 C55 -128.4(3) .
C37 P1 C25 C55 119.2(3) .
Ru1 P1 C25 C55 0.4(3) .
C31 P1 C25 C30 78.3(3) .
C37 P1 C25 C30 -34.1(3) .
Ru1 P1 C25 C30 -152.8(3) .
C31 P1 C25 C26 -99.3(3) .
C37 P1 C25 C26 148.3(3) .
Ru1 P1 C25 C26 29.5(3) .
C31 P1 C25 C59 52.8(3) .
C37 P1 C25 C59 -59.6(3) .
Ru1 P1 C25 C59 -178.4(2) .
C30 C25 C26 C27 -0.03(14) .
P1 C25 C26 C27 177.7(2) .
C25 C26 C27 C28 -0.11(14) .
C26 C27 C28 C29 0.3(3) .
C27 C28 C29 C30 -0.4(4) .
C28 C29 C30 C25 0.3(4) .
C26 C25 C30 C29 0.0(3) .
P1 C25 C30 C29 -177.7(3) .
C59 C25 C55 C56 -0.01(14) .
P1 C25 C55 C56 -178.8(3) .
C25 C55 C56 C57 0.04(14) .
C55 C56 C57 C58 -0.1(3) .
C56 C57 C58 C59 0.2(4) .
C57 C58 C59 C25 -0.2(4) .
C55 C25 C59 C58 0.1(3) .
P1 C25 C59 C58 178.9(3) .
C25 P1 C31 C36 38.5(3) .
C37 P1 C31 C36 142.2(3) .
Ru1 P1 C31 C36 -94.9(3) .
C25 P1 C31 C32 -151.1(3) .
C37 P1 C31 C32 -47.4(3) .
Ru1 P1 C31 C32 75.4(3) .
C36 C31 C32 C33 -2.0(5) .
P1 C31 C32 C33 -172.3(3) .
C31 C32 C33 C34 1.7(6) .
C32 C33 C34 C35 -0.4(6) .
C33 C34 C35 C36 -0.6(7) .
C34 C35 C36 C31 0.3(7) .
C32 C31 C36 C35 1.0(6) .
P1 C31 C36 C35 171.9(3) .
C31 P1 C37 C42 27.5(3) .
C25 P1 C37 C42 131.7(3) .
Ru1 P1 C37 C42 -99.4(3) .
C31 P1 C37 C38 -161.1(2) .
C25 P1 C37 C38 -56.9(3) .
Ru1 P1 C37 C38 72.0(2) .
C42 C37 C38 C39 3.9(5) .
P1 C37 C38 C39 -168.3(2) .
C37 C38 C39 C40 -4.1(5) .
C37 C38 C39 P2 168.2(2) .
C43 P2 C39 C40 -28.6(4) .
C49 P2 C39 C40 -132.7(3) .
Ru1 P2 C39 C40 97.6(3) 10_666
C43 P2 C39 C38 160.1(2) .
C49 P2 C39 C38 56.0(3) .
Ru1 P2 C39 C38 -73.7(2) 10_666
C38 C39 C40 C41 0.4(5) .
P2 C39 C40 C41 -170.5(3) .
C39 C40 C41 C42 3.2(5) .
C40 C41 C42 C37 -3.3(5) .
C38 C37 C42 C41 -0.2(5) .
P1 C37 C42 C41 170.8(3) .
C49 P2 C43 C48 148.7(3) .
C39 P2 C43 C48 46.4(3) .
Ru1 P2 C43 C48 -77.4(3) 10_666
C49 P2 C43 C44 -42.3(3) .
C39 P2 C43 C44 -144.6(3) .
Ru1 P2 C43 C44 91.6(3) 10_666
C48 C43 C44 C45 0.6(6) .
P2 C43 C44 C45 -169.0(3) .
C43 C44 C45 C46 -1.8(6) .
C44 C45 C46 C47 1.6(6) .
C45 C46 C47 C48 -0.2(7) .
C46 C47 C48 C43 -0.9(6) .
C44 C43 C48 C47 0.7(5) .
P2 C43 C48 C47 169.4(3) .
C43 P2 C49 C50 114.8(3) .
C39 P2 C49 C50 -132.5(3) .
Ru1 P2 C49 C50 -12.9(4) 10_666
C43 P2 C49 C54 -65.9(3) .
C39 P2 C49 C54 46.8(3) .
Ru1 P2 C49 C54 166.4(3) 10_666
C54 C49 C50 C51 -1.5(6) .
P2 C49 C50 C51 177.8(3) .
C49 C50 C51 C52 0.7(6) .
C50 C51 C52 C53 0.2(7) .
C51 C52 C53 C54 -0.2(8) .
C52 C53 C54 C49 -0.6(7) .
C50 C49 C54 C53 1.5(6) .
P2 C49 C54 C53 -177.8(4) .
